data_4507397
loop_
_publ_author_name
'Sreevidya, Thekku Veedu'
'Cao, Deng-Ke'
'Lavy, Tali'
'Botoshansky, Mark'
'Kaftory, Menahem'

_publ_section_title
;
 Unexpected Molecular Flip in Solid-State Photodimerization
;
_journal_issue 2
_journal_name_full 'Crystal Growth &amp; Design'
_journal_page_first 936
_journal_paper_doi 10.1021/cg3016707
_journal_volume 13
_journal_year 2013
_chemical_formula_moiety 'C30 H22 O2, 2(C5 H5 N O)'
_chemical_formula_sum 'C40 H32 N2 O4'
_chemical_formula_weight 604.68
_chemical_name_systematic
; 
 1,1,6,6-Tetraphenyl-2,4-hexadiyne-1,6-diol : 2(2(1H)-pyridone) 
;
_space_group_IT_number 2
_symmetry_cell_setting triclinic
_symmetry_space_group_name_Hall '-P 1'
_symmetry_space_group_name_H-M 'P -1'
_atom_sites_solution_hydrogens geom
_atom_sites_solution_primary direct
_atom_sites_solution_secondary difmap
_audit_creation_method SHELXL-97
_cell_angle_alpha 84.99(2)
_cell_angle_beta 75.45(2)
_cell_angle_gamma 81.50(2)
_cell_formula_units_Z 1
_cell_length_a 7.7700(10)
_cell_length_b 8.0550(10)
_cell_length_c 13.474(2)
_cell_measurement_reflns_used 7936
_cell_measurement_temperature 293(2)
_cell_measurement_theta_max 25.32
_cell_measurement_theta_min 2.06
_cell_volume 806.2(2)
_computing_cell_refinement 'DENZO HKL2000 (Otwinowski & Minor 1997)'
_computing_data_collection 'Collect (Nonius, 2006)'
_computing_data_reduction 'DENZO HKL2000 (Otwinowski & Minor 1997)'
_computing_molecular_graphics 'Ortep-3 for Windows (Farrugia, 1999)'
_computing_structure_refinement 'SHELXL-97 (Sheldrick, 1997)'
_computing_structure_solution 'SHELXS-97 (Sheldrick, 1990)'
_diffrn_ambient_temperature 293(2)
_diffrn_measured_fraction_theta_full 0.995
_diffrn_measured_fraction_theta_max 0.995
_diffrn_measurement_device_type 'Nonius KappaCCD'
_diffrn_measurement_method 'phi- and omega-scans'
_diffrn_radiation_monochromator graphite
_diffrn_radiation_source 'fine-focus sealed tube'
_diffrn_radiation_type MoK\a
_diffrn_radiation_wavelength 0.71073
_diffrn_reflns_av_R_equivalents 0.054
_diffrn_reflns_av_sigmaI/netI 0.0484
_diffrn_reflns_limit_h_max 9
_diffrn_reflns_limit_h_min 0
_diffrn_reflns_limit_k_max 9
_diffrn_reflns_limit_k_min -9
_diffrn_reflns_limit_l_max 16
_diffrn_reflns_limit_l_min -15
_diffrn_reflns_number 7936
_diffrn_reflns_theta_full 25.02
_diffrn_reflns_theta_max 25.02
_diffrn_reflns_theta_min 1.56
_diffrn_standards_decay_% none
_diffrn_standards_number none
_exptl_absorpt_coefficient_mu 0.080
_exptl_absorpt_correction_type none
_exptl_absorpt_process_details none
_exptl_crystal_colour colorless
_exptl_crystal_density_diffrn 1.237
_exptl_crystal_density_method 'not measured'
_exptl_crystal_description plate
_exptl_crystal_F_000 318
_exptl_crystal_size_max 0.30
_exptl_crystal_size_mid 0.20
_exptl_crystal_size_min 0.01
_refine_diff_density_max 0.304
_refine_diff_density_min -0.246
_refine_diff_density_rms 0.035
_refine_ls_extinction_method none
_refine_ls_goodness_of_fit_ref 0.847
_refine_ls_hydrogen_treatment constr
_refine_ls_matrix_type full
_refine_ls_number_parameters 225
_refine_ls_number_reflns 2836
_refine_ls_number_restraints 0
_refine_ls_restrained_S_all 0.847
_refine_ls_R_factor_all 0.0830
_refine_ls_R_factor_gt 0.0516
_refine_ls_shift/su_max 0.000
_refine_ls_shift/su_mean 0.000
_refine_ls_structure_factor_coef Fsqd
_refine_ls_weighting_details 'calc w=1/[\s^2^(Fo^2^)+(0.0886P)^2^+0.3286P] where P=(Fo^2^+2Fc^2^)/3'
_refine_ls_weighting_scheme calc
_refine_ls_wR_factor_gt 0.1331
_refine_ls_wR_factor_ref 0.1481
_reflns_number_gt 1952
_reflns_number_total 2836
_reflns_threshold_expression >2sigma(I)
_cod_data_source_file cg3016707_si_004.cif
_cod_data_source_block I-c_7hrs
_cod_original_cell_volume 806.18(19)
_cod_database_code 4507397

loop_
_symmetry_equiv_pos_as_xyz
'x, y, z'
'-x, -y, -z'

loop_
_atom_site_label
_atom_site_type_symbol
_atom_site_fract_x
_atom_site_fract_y
_atom_site_fract_z
_atom_site_U_iso_or_equiv
_atom_site_adp_type
_atom_site_occupancy
_atom_site_symmetry_multiplicity
_atom_site_calc_flag
_atom_site_refinement_flags
O1 O 0.35452(17) 1.08028(17) 0.23474(10) 0.0454(4) Uani 1 1 d .
H1 H 0.4218 1.0305 0.2689 0.054 Uiso 1 1 calc R
C1 C 0.0389(3) 0.9978(3) 0.44795(14) 0.0452(5) Uani 1 1 d .
C2 C 0.1057(3) 0.9939(3) 0.35821(14) 0.0426(5) Uani 1 1 d .
C3 C 0.2026(2) 0.9943(2) 0.24794(13) 0.0355(4) Uani 1 1 d .
C4 C 0.0846(2) 1.0882(2) 0.17984(13) 0.0356(4) Uani 1 1 d .
C5 C -0.0993(3) 1.1157(3) 0.21256(17) 0.0540(6) Uani 1 1 d .
H5 H -0.1552 1.0825 0.2793 0.065 Uiso 1 1 calc R
C6 C -0.2018(3) 1.1926(3) 0.1465(2) 0.0716(7) Uani 1 1 d .
H6 H -0.3261 1.2098 0.1693 0.086 Uiso 1 1 calc R
C7 C -0.1226(3) 1.2430(3) 0.04868(19) 0.0650(7) Uani 1 1 d .
H7 H -0.1919 1.2957 0.0050 0.078 Uiso 1 1 calc R
C8 C 0.0605(3) 1.2152(3) 0.01538(17) 0.0600(6) Uani 1 1 d .
H8 H 0.1157 1.2488 -0.0514 0.072 Uiso 1 1 calc R
C9 C 0.1638(3) 1.1378(3) 0.08030(15) 0.0482(5) Uani 1 1 d .
H9 H 0.2879 1.1190 0.0567 0.058 Uiso 1 1 calc R
C10 C 0.2582(2) 0.8130(2) 0.21463(13) 0.0354(4) Uani 1 1 d .
C11 C 0.4284(3) 0.7646(3) 0.15465(15) 0.0468(5) Uani 1 1 d .
H11 H 0.5106 0.8417 0.1361 0.056 Uiso 1 1 calc R
C12 C 0.4767(3) 0.6024(3) 0.12222(17) 0.0570(6) Uani 1 1 d .
H12 H 0.5916 0.5708 0.0825 0.068 Uiso 1 1 calc R
C13 C 0.3572(4) 0.4881(3) 0.14795(17) 0.0581(6) Uani 1 1 d .
H13 H 0.3910 0.3789 0.1264 0.070 Uiso 1 1 calc R
C14 C 0.1872(4) 0.5349(3) 0.20576(18) 0.0609(6) Uani 1 1 d .
H14 H 0.1047 0.4580 0.2224 0.073 Uiso 1 1 calc R
C15 C 0.1381(3) 0.6970(3) 0.23942(16) 0.0486(5) Uani 1 1 d .
H15 H 0.0230 0.7277 0.2791 0.058 Uiso 1 1 calc R
O2 O 0.4634(3) 0.0716(3) 0.62355(15) 0.0983(7) Uani 1 1 d .
N1A N 0.3803(4) 0.2101(4) 0.48835(19) 0.0668(8) Uani 0.835(5) 1 d P
H1NA H 0.4202 0.1220 0.4536 0.080 Uiso 0.835(5) 1 d PR
C16A C 0.3961(4) 0.2028(5) 0.5868(2) 0.0610(9) Uani 0.835(5) 1 d P
C17A C 0.3325(4) 0.3529(5) 0.6391(3) 0.0737(11) Uani 0.835(5) 1 d P
H17A H 0.3401 0.3558 0.7067 0.088 Uiso 0.835(5) 1 d PR
C18 C 0.2601(4) 0.4983(5) 0.5908(3) 0.0914(10) Uani 1 1 d .
H18A H 0.2190 0.5957 0.6266 0.110 Uiso 0.835(5) 1 d PR
C19 C 0.2484(4) 0.4962(5) 0.4910(3) 0.0943(10) Uani 1 1 d .
H19A H 0.1990 0.5907 0.4580 0.113 Uiso 0.835(5) 1 d PR
C20A C 0.3084(5) 0.3475(5) 0.4415(3) 0.0803(12) Uani 0.835(5) 1 d P
H20A H 0.3005 0.3428 0.3741 0.096 Uiso 0.835(5) 1 d PR
N1B N 0.453(2) 0.291(2) 0.4628(13) 0.083(5) Uiso 0.165(5) 1 d P
H1NB H 0.4720 0.2024 0.4285 0.100 Uiso 0.165(5) 1 d PR
C16B C 0.454(2) 0.282(2) 0.5645(13) 0.062(5) Uiso 0.165(5) 1 d P
C17B C 0.415(2) 0.443(2) 0.6146(13) 0.068(5) Uiso 0.165(5) 1 d P
H17B H 0.3869 0.4201 0.6892 0.082 Uiso 0.165(5) 1 d PR
C20B C 0.412(2) 0.458(2) 0.4145(12) 0.067(5) Uiso 0.165(5) 1 d P
H20B H 0.3807 0.4410 0.3505 0.081 Uiso 0.165(5) 1 d PR
H18B H 0.1606 0.5365 0.6419 0.081 Uiso 0.16 1 d P
H19B H 0.1382 0.5198 0.4735 0.081 Uiso 0.16 1 d P

loop_
_atom_site_aniso_label
_atom_site_aniso_U_11
_atom_site_aniso_U_22
_atom_site_aniso_U_33
_atom_site_aniso_U_23
_atom_site_aniso_U_13
_atom_site_aniso_U_12
O1 0.0477(8) 0.0484(9) 0.0437(8) -0.0020(6) -0.0155(6) -0.0111(6)
C1 0.0519(12) 0.0483(12) 0.0326(10) -0.0057(9) -0.0082(8) 0.0008(9)
C2 0.0514(11) 0.0433(12) 0.0307(10) -0.0056(8) -0.0078(8) 0.0002(9)
C3 0.0398(10) 0.0390(11) 0.0263(9) -0.0027(8) -0.0061(7) -0.0036(8)
C4 0.0456(11) 0.0300(10) 0.0307(9) -0.0051(8) -0.0090(8) -0.0018(8)
C5 0.0450(12) 0.0596(14) 0.0491(13) 0.0064(10) -0.0060(9) 0.0049(10)
C6 0.0498(14) 0.0808(19) 0.0783(18) 0.0088(14) -0.0198(12) 0.0103(12)
C7 0.0736(17) 0.0614(16) 0.0629(16) 0.0062(12) -0.0343(13) 0.0070(12)
C8 0.0760(16) 0.0636(16) 0.0397(12) 0.0062(11) -0.0179(11) -0.0054(12)
C9 0.0519(12) 0.0551(14) 0.0356(11) 0.0033(9) -0.0107(9) -0.0041(10)
C10 0.0447(10) 0.0357(10) 0.0251(9) -0.0004(8) -0.0106(7) -0.0002(8)
C11 0.0454(11) 0.0518(13) 0.0408(11) -0.0080(9) -0.0069(9) -0.0017(9)
C12 0.0592(14) 0.0576(15) 0.0499(13) -0.0168(11) -0.0136(10) 0.0154(11)
C13 0.0853(17) 0.0393(13) 0.0494(13) -0.0076(10) -0.0248(12) 0.0103(12)
C14 0.0833(17) 0.0400(13) 0.0604(15) 0.0015(11) -0.0177(13) -0.0132(12)
C15 0.0556(12) 0.0418(12) 0.0437(11) -0.0009(9) -0.0038(9) -0.0066(10)
O2 0.0906(14) 0.145(2) 0.0644(12) -0.0027(13) -0.0389(11) 0.0013(14)
N1A 0.0708(17) 0.077(2) 0.0597(16) 0.0067(14) -0.0333(13) -0.0081(15)
C16A 0.0487(16) 0.080(2) 0.0607(19) 0.0144(18) -0.0267(14) -0.0164(17)
C17A 0.066(2) 0.097(3) 0.064(2) -0.0141(19) -0.0205(16) -0.0144(19)
C18 0.0664(18) 0.109(3) 0.097(2) -0.015(2) -0.0117(16) -0.0129(17)
C19 0.082(2) 0.110(3) 0.092(2) 0.006(2) -0.0326(18) -0.0048(19)
C20A 0.087(3) 0.090(3) 0.071(2) 0.015(2) -0.0392(19) -0.009(2)

loop_
_atom_type_symbol
_atom_type_description
_atom_type_scat_dispersion_real
_atom_type_scat_dispersion_imag
_atom_type_scat_source
C C 0.0033 0.0016 'International Tables Vol C Tables 4.2.6.8 and 6.1.1.4'
H H 0.0000 0.0000 'International Tables Vol C Tables 4.2.6.8 and 6.1.1.4'
N N 0.0061 0.0033 'International Tables Vol C Tables 4.2.6.8 and 6.1.1.4'
O O 0.0106 0.0060 'International Tables Vol C Tables 4.2.6.8 and 6.1.1.4'

loop_
_geom_angle_atom_site_label_1
_geom_angle_atom_site_label_2
_geom_angle_atom_site_label_3
_geom_angle
_geom_angle_site_symmetry_1
_geom_angle_site_symmetry_3
C3 O1 H1 109.5 . .
C2 C1 C1 179.9(3) . 2_576
C1 C2 C3 175.1(2) . .
O1 C3 C2 108.45(14) . .
O1 C3 C4 107.51(15) . .
C2 C3 C4 111.33(15) . .
O1 C3 C10 111.23(14) . .
C2 C3 C10 109.69(15) . .
C4 C3 C10 108.63(14) . .
C5 C4 C9 118.57(18) . .
C5 C4 C3 122.15(17) . .
C9 C4 C3 119.16(16) . .
C4 C5 C6 120.3(2) . .
C4 C5 H5 119.8 . .
C6 C5 H5 119.8 . .
C7 C6 C5 120.7(2) . .
C7 C6 H6 119.6 . .
C5 C6 H6 119.6 . .
C6 C7 C8 119.2(2) . .
C6 C7 H7 120.4 . .
C8 C7 H7 120.4 . .
C7 C8 C9 120.5(2) . .
C7 C8 H8 119.8 . .
C9 C8 H8 119.8 . .
C4 C9 C8 120.6(2) . .
C4 C9 H9 119.7 . .
C8 C9 H9 119.7 . .
C15 C10 C11 118.59(18) . .
C15 C10 C3 120.99(17) . .
C11 C10 C3 120.35(17) . .
C12 C11 C10 120.3(2) . .
C12 C11 H11 119.8 . .
C10 C11 H11 119.8 . .
C13 C12 C11 120.6(2) . .
C13 C12 H12 119.7 . .
C11 C12 H12 119.7 . .
C12 C13 C14 119.7(2) . .
C12 C13 H13 120.1 . .
C14 C13 H13 120.1 . .
C13 C14 C15 120.0(2) . .
C13 C14 H14 120.0 . .
C15 C14 H14 120.0 . .
C10 C15 C14 120.7(2) . .
C10 C15 H15 119.6 . .
C14 C15 H15 119.6 . .
C16A O2 C16B 22.8(5) . .
N1B N1A C20A 63.2(11) . .
N1B N1A C16A 97.7(11) . .
C20A N1A C16A 124.0(3) . .
N1B N1A C16B 64.4(13) . .
C20A N1A C16B 102.9(8) . .
C16A N1A C16B 33.3(7) . .
N1B N1A H1NA 109.0 . .
C20A N1A H1NA 118.1 . .
C16A N1A H1NA 117.9 . .
C16B N1A H1NA 130.0 . .
N1B N1A H1NB 55.5 . .
C20A N1A H1NB 85.9 . .
C16A N1A H1NB 127.8 . .
C16B N1A H1NB 105.9 . .
H1NA N1A H1NB 54.0 . .
C16B C16A O2 122.0(12) . .
C16B C16A N1A 81.9(12) . .
O2 C16A N1A 119.6(3) . .
C16B C16A C17A 64.8(12) . .
O2 C16A C17A 125.0(3) . .
N1A C16A C17A 115.4(3) . .
C16B C16A N1B 50.6(13) . .
O2 C16A N1B 129.1(6) . .
N1A C16A N1B 31.5(6) . .
C17A C16A N1B 98.3(6) . .
C16B C16A C17B 37.5(13) . .
O2 C16A C17B 127.9(5) . .
N1A C16A C17B 105.1(5) . .
C17A C16A C17B 27.6(5) . .
N1B C16A C17B 78.9(8) . .
C17B C17A C16B 77.7(13) . .
C17B C17A C18 64.3(10) . .
C16B C17A C18 103.2(9) . .
C17B C17A C16A 112.6(10) . .
C16B C17A C16A 35.1(9) . .
C18 C17A C16A 121.4(3) . .
C17B C17A H17A 92.3 . .
C16B C17A H17A 126.7 . .
C18 C17A H17A 119.2 . .
C16A C17A H17A 119.4 . .
C17B C17A H17B 55.0 . .
C16B C17A H17B 113.9 . .
C18 C17A H17B 95.2 . .
C16A C17A H17B 132.8 . .
H17A C17A H17B 37.4 . .
C17B C18 C19 119.3(8) . .
C17B C18 C17A 43.7(8) . .
C19 C18 C17A 119.9(3) . .
C17B C18 H18A 103.8 . .
C19 C18 H18A 120.0 . .
C17A C18 H18A 120.1 . .
C17B C18 H18B 119.8 . .
C19 C18 H18B 120.8 . .
C17A C18 H18B 101.9 . .
H18A C18 H18B 43.6 . .
C20A C19 C18 117.9(3) . .
C20A C19 C20B 53.1(7) . .
C18 C19 C20B 117.5(7) . .
C20A C19 H19A 120.9 . .
C18 C19 H19A 121.2 . .
C20B C19 H19A 98.7 . .
C20A C19 H19B 97.9 . .
C18 C19 H19B 121.2 . .
C20B C19 H19B 121.3 . .
H19A C19 H19B 49.2 . .
N1B C20A C20B 72.1(12) . .
N1B C20A N1A 41.2(9) . .
C20B C20A N1A 113.1(8) . .
N1B C20A C19 106.5(9) . .
C20B C20A C19 65.4(8) . .
N1A C20A C19 121.4(3) . .
N1B C20A H20A 117.9 . .
C20B C20A H20A 90.7 . .
N1A C20A H20A 119.2 . .
C19 C20A H20A 119.4 . .
N1B C20A H1NB 32.8 . .
C20B C20A H1NB 91.6 . .
N1A C20A H1NB 36.1 . .
C19 C20A H1NB 139.3 . .
H20A C20A H1NB 92.5 . .
N1B C20A H20B 97.0 . .
C20B C20A H20B 42.5 . .
N1A C20A H20B 130.9 . .
C19 C20A H20B 89.3 . .
H20A C20A H20B 48.3 . .
H1NB C20A H20B 95.3 . .
N1A N1B C20A 75.7(13) . .
N1A N1B C16B 78.5(14) . .
C20A N1B C16B 116.4(15) . .
N1A N1B C20B 130.2(18) . .
C20A N1B C20B 54.7(9) . .
C16B N1B C20B 117.6(16) . .
N1A N1B C16A 50.9(9) . .
C20A N1B C16A 105.5(12) . .
C16B N1B C16A 27.8(9) . .
C20B N1B C16A 134.4(13) . .
N1A N1B H1NA 34.3 . .
C20A N1B H1NA 90.3 . .
C16B N1B H1NA 99.3 . .
C20B N1B H1NA 136.9 . .
C16A N1B H1NA 73.6 . .
N1A N1B H1NB 63.4 . .
C20A N1B H1NB 96.1 . .
C16B N1B H1NB 121.4 . .
C20B N1B H1NB 120.9 . .
C16A N1B H1NB 100.0 . .
H1NA N1B H1NB 29.7 . .
C16A C16B C17A 80.1(15) . .
C16A C16B N1B 101.6(17) . .
C17A C16B N1B 127.3(15) . .
C16A C16B N1A 64.7(12) . .
C17A C16B N1A 114.3(13) . .
N1B C16B N1A 37.0(9) . .
C16A C16B C17B 122.5(19) . .
C17A C16B C17B 42.7(9) . .
N1B C16B C17B 116.0(16) . .
N1A C16B C17B 134.3(14) . .
C16A C16B O2 35.2(9) . .
C17A C16B O2 96.7(12) . .
N1B C16B O2 114.7(13) . .
N1A C16B O2 84.9(10) . .
C17B C16B O2 128.4(13) . .
C17A C17B C18 71.9(11) . .
C17A C17B C16B 59.7(12) . .
C18 C17B C16B 98.2(13) . .
C17A C17B C20B 163.1(17) . 2_666
C18 C17B C20B 124.8(15) . 2_666
C16B C17B C20B 111.0(14) . 2_666
C17A C17B C16A 39.9(7) . .
C18 C17B C16A 91.3(10) . .
C16B C17B C16A 20.0(8) . .
C20B C17B C16A 129.1(11) 2_666 .
C17A C17B H17A 41.3 . .
C18 C17B H17A 95.5 . .
C16B C17B H17A 88.0 . .
C20B C17B H17A 130.0 2_666 .
C16A C17B H17A 69.9 . .
C17A C17B H17B 66.4 . .
C18 C17B H17B 106.1 . .
C16B C17B H17B 108.6 . .
C20B C17B H17B 107.2 2_666 .
C16A C17B H17B 92.9 . .
H17A C17B H17B 25.3 . .
C20A C20B C19 61.4(7) . .
C20A C20B N1B 53.3(10) . .
C19 C20B N1B 92.8(11) . .
C20A C20B C17B 164.1(15) . 2_666
C19 C20B C17B 128.2(13) . 2_666
N1B C20B C17B 111.2(14) . 2_666
C20A C20B H20A 36.2 . .
C19 C20B H20A 83.8 . .
N1B C20B H20A 75.4 . .
C17B C20B H20A 145.3 2_666 .
C20A C20B H20B 77.3 . .
C19 C20B H20B 107.8 . .
N1B C20B H20B 107.0 . .
C17B C20B H20B 107.6 2_666 .
H20A C20B H20B 41.2 . .

loop_
_geom_bond_atom_site_label_1
_geom_bond_atom_site_label_2
_geom_bond_distance
_geom_bond_site_symmetry_2
O1 C3 1.421(2) .
O1 H1 0.8200 .
C1 C2 1.191(3) .
C1 C1 1.382(4) 2_576
C2 C3 1.487(2) .
C3 C4 1.533(2) .
C3 C10 1.534(3) .
C4 C5 1.376(3) .
C4 C9 1.379(3) .
C5 C6 1.388(3) .
C5 H5 0.9300 .
C6 C7 1.362(3) .
C6 H6 0.9300 .
C7 C8 1.370(3) .
C7 H7 0.9300 .
C8 C9 1.381(3) .
C8 H8 0.9300 .
C9 H9 0.9300 .
C10 C15 1.379(3) .
C10 C11 1.385(3) .
C11 C12 1.383(3) .
C11 H11 0.9300 .
C12 C13 1.366(3) .
C12 H12 0.9300 .
C13 C14 1.372(3) .
C13 H13 0.9300 .
C14 C15 1.387(3) .
C14 H14 0.9300 .
C15 H15 0.9300 .
O2 C16A 1.230(4) .
O2 C16B 1.81(2) .
N1A N1B 0.913(19) .
N1A C20A 1.344(4) .
N1A C16A 1.358(4) .
N1A C16B 1.487(17) .
N1A H1NA 0.8599 .
N1A H1NB 0.9327 .
C16A C16B 0.83(2) .
C16A C17A 1.414(5) .
C16A N1B 1.734(18) .
C16A C17B 2.036(19) .
C17A C17B 1.020(19) .
C17A C16B 1.299(17) .
C17A C18 1.403(5) .
C17A H17A 0.9303 .
C17A H17B 1.0959 .
C18 C17B 1.330(17) .
C18 C19 1.372(4) .
C18 H18A 0.9299 .
C18 H18B 0.9302 .
C19 C20A 1.383(5) .
C19 C20B 1.433(16) .
C19 H19A 0.9305 .
C19 H19B 0.9329 .
C20A N1B 1.238(17) .
C20A C20B 1.260(16) .
C20A H20A 0.9303 .
C20A H1NB 1.5803 .
C20A H20B 1.4161 .
N1B C16B 1.37(2) .
N1B C20B 1.47(2) .
N1B H1NA 1.4437 .
N1B H1NB 0.8599 .
C16B C17B 1.47(2) .
C17B C20B 1.61(3) 2_666
C17B H17A 1.4076 .
C17B H17B 0.9801 .
C20B C17B 1.61(3) 2_666
C20B H20A 1.5748 .
C20B H20B 0.9803 .

loop_
_geom_torsion_atom_site_label_1
_geom_torsion_atom_site_label_2
_geom_torsion_atom_site_label_3
_geom_torsion_atom_site_label_4
_geom_torsion
_geom_torsion_site_symmetry_1
_geom_torsion_site_symmetry_4
C1 C1 C2 C3 163(100) 2_576 .
C1 C2 C3 O1 -11(3) . .
C1 C2 C3 C4 -130(2) . .
C1 C2 C3 C10 110(2) . .
O1 C3 C4 C5 -138.87(19) . .
C2 C3 C4 C5 -20.2(3) . .
C10 C3 C4 C5 100.7(2) . .
O1 C3 C4 C9 45.2(2) . .
C2 C3 C4 C9 163.88(17) . .
C10 C3 C4 C9 -75.2(2) . .
C9 C4 C5 C6 -0.3(3) . .
C3 C4 C5 C6 -176.3(2) . .
C4 C5 C6 C7 -0.4(4) . .
C5 C6 C7 C8 0.8(4) . .
C6 C7 C8 C9 -0.4(4) . .
C5 C4 C9 C8 0.8(3) . .
C3 C4 C9 C8 176.81(19) . .
C7 C8 C9 C4 -0.4(4) . .
O1 C3 C10 C15 166.96(16) . .
C2 C3 C10 C15 47.0(2) . .
C4 C3 C10 C15 -74.9(2) . .
O1 C3 C10 C11 -16.1(2) . .
C2 C3 C10 C11 -136.06(18) . .
C4 C3 C10 C11 102.05(19) . .
C15 C10 C11 C12 -1.1(3) . .
C3 C10 C11 C12 -178.16(17) . .
C10 C11 C12 C13 0.6(3) . .
C11 C12 C13 C14 0.6(3) . .
C12 C13 C14 C15 -1.2(3) . .
C11 C10 C15 C14 0.5(3) . .
C3 C10 C15 C14 177.54(18) . .
C13 C14 C15 C10 0.6(3) . .
C16B O2 C16A N1A 99.5(15) . .
C16B O2 C16A C17A -80.0(15) . .
C16B O2 C16A N1B 62.9(16) . .
C16B O2 C16A C17B -45.7(16) . .
N1B N1A C16A C16B 4.9(17) . .
C20A N1A C16A C16B -57.8(13) . .
N1B N1A C16A O2 -117.5(12) . .
C20A N1A C16A O2 179.9(3) . .
C16B N1A C16A O2 -122.4(13) . .
N1B N1A C16A C17A 62.1(12) . .
C20A N1A C16A C17A -0.6(5) . .
C16B N1A C16A C17A 57.1(12) . .
C20A N1A C16A N1B -62.7(11) . .
C16B N1A C16A N1B -4.9(17) . .
N1B N1A C16A C17B 34.8(12) . .
C20A N1A C16A C17B -27.9(6) . .
C16B N1A C16A C17B 29.8(13) . .
C16B C16A C17A C17B -6.6(17) . .
O2 C16A C17A C17B 106.2(11) . .
N1A C16A C17A C17B -73.3(11) . .
N1B C16A C17A C17B -45.6(12) . .
O2 C16A C17A C16B 112.7(14) . .
N1A C16A C17A C16B -66.8(13) . .
N1B C16A C17A C16B -39.0(14) . .
C17B C16A C17A C16B 6.6(17) . .
C16B C16A C17A C18 66.2(13) . .
O2 C16A C17A C18 178.9(3) . .
N1A C16A C17A C18 -0.6(5) . .
N1B C16A C17A C18 27.2(7) . .
C17B C16A C17A C18 72.8(11) . .
C16B C17A C18 C17B -69.1(14) . .
C16A C17A C18 C17B -101.9(11) . .
C17B C17A C18 C19 102.4(11) . .
C16B C17A C18 C19 33.3(9) . .
C16A C17A C18 C19 0.6(5) . .
C17B C18 C19 C20A 51.2(11) . .
C17A C18 C19 C20A 0.5(5) . .
C17B C18 C19 C20B -9.5(13) . .
C17A C18 C19 C20B -60.2(9) . .
C16A N1A C20A N1B 80.7(12) . .
C16B N1A C20A N1B 52.3(14) . .
N1B N1A C20A C20B -4.6(15) . .
C16A N1A C20A C20B 76.2(9) . .
C16B N1A C20A C20B 47.7(11) . .
N1B N1A C20A C19 -79.0(12) . .
C16A N1A C20A C19 1.8(5) . .
C16B N1A C20A C19 -26.7(8) . .
C18 C19 C20A N1B -44.0(10) . .
C20B C19 C20A N1B 60.8(12) . .
C18 C19 C20A C20B -104.8(9) . .
C18 C19 C20A N1A -1.6(5) . .
C20B C19 C20A N1A 103.1(9) . .
C16A N1A N1B C20A -124.3(5) . .
C16B N1A N1B C20A -121.3(12) . .
C20A N1A N1B C16B 121.3(12) . .
C16A N1A N1B C16B -3.0(10) . .
C20A N1A N1B C20B 4.7(15) . .
C16A N1A N1B C20B -119.6(19) . .
C16B N1A N1B C20B -117(2) . .
C20A N1A N1B C16A 124.3(5) . .
C16B N1A N1B C16A 3.0(10) . .
C20B C20A N1B N1A 175.6(14) . .
C19 C20A N1B N1A 119.1(9) . .
C20B C20A N1B C16B 106.4(19) . .
N1A C20A N1B C16B -69.2(16) . .
C19 C20A N1B C16B 49.9(18) . .
N1A C20A N1B C20B -175.6(14) . .
C19 C20A N1B C20B -56.5(9) . .
C20B C20A N1B C16A 133.9(14) . .
N1A C20A N1B C16A -41.7(7) . .
C19 C20A N1B C16A 77.4(11) . .
C16B C16A N1B N1A -174(2) . .
O2 C16A N1B N1A 83.8(12) . .
C17A C16A N1B N1A -126.2(10) . .
C17B C16A N1B N1A -145.9(12) . .
C16B C16A N1B C20A -118(2) . .
O2 C16A N1B C20A 139.9(8) . .
N1A C16A N1B C20A 56.2(11) . .
C17A C16A N1B C20A -70.1(12) . .
C17B C16A N1B C20A -89.7(12) . .
O2 C16A N1B C16B -102.6(17) . .
N1A C16A N1B C16B 174(2) . .
C17A C16A N1B C16B 47.5(16) . .
C17B C16A N1B C16B 27.8(17) . .
C16B C16A N1B C20B -62(2) . .
O2 C16A N1B C20B -164.7(15) . .
N1A C16A N1B C20B 112(2) . .
C17A C16A N1B C20B -15(2) . .
C17B C16A N1B C20B -34.4(19) . .
O2 C16A C16B C17A -117.0(8) . .
N1A C16A C16B C17A 123.0(7) . .
N1B C16A C16B C17A 126.4(16) . .
C17B C16A C16B C17A -5.0(13) . .
O2 C16A C16B N1B 116.7(12) . .
N1A C16A C16B N1B -3.3(12) . .
C17A C16A C16B N1B -126.4(16) . .
C17B C16A C16B N1B -131(3) . .
O2 C16A C16B N1A 120.0(8) . .
C17A C16A C16B N1A -123.0(7) . .
N1B C16A C16B N1A 3.3(12) . .
C17B C16A C16B N1A -128.0(18) . .
O2 C16A C16B C17B -112.0(17) . .
N1A C16A C16B C17B 128.0(18) . .
C17A C16A C16B C17B 5.0(13) . .
N1B C16A C16B C17B 131(3) . .
N1A C16A C16B O2 -120.0(8) . .
C17A C16A C16B O2 117.0(8) . .
N1B C16A C16B O2 -116.7(12) . .
C17B C16A C16B O2 112.0(17) . .
C17B C17A C16B C16A 173.8(16) . .
C18 C17A C16B C16A -126.6(10) . .
C17B C17A C16B N1B -89(2) . .
C18 C17A C16B N1B -30(2) . .
C16A C17A C16B N1B 97(2) . .
C17B C17A C16B N1A -129.9(17) . .
C18 C17A C16B N1A -70.4(14) . .
C16A C17A C16B N1A 56.3(12) . .
C18 C17A C16B C17B 59.6(10) . .
C16A C17A C16B C17B -173.8(16) . .
C17B C17A C16B O2 142.7(12) . .
C18 C17A C16B O2 -157.8(5) . .
C16A C17A C16B O2 -31.1(7) . .
N1A N1B C16B C16A 5.0(17) . .
C20A N1B C16B C16A 73(2) . .
C20B N1B C16B C16A 134.5(18) . .
N1A N1B C16B C17A -81(2) . .
C20A N1B C16B C17A -14(3) . .
C20B N1B C16B C17A 48(3) . .
C16A N1B C16B C17A -86(2) . .
C20A N1B C16B N1A 67.5(15) . .
C20B N1B C16B N1A 130(2) . .
C16A N1B C16B N1A -5.0(17) . .
N1A N1B C16B C17B -130.2(16) . .
C20A N1B C16B C17B -63(2) . .
C20B N1B C16B C17B -1(2) . .
C16A N1B C16B C17B -135(2) . .
N1A N1B C16B O2 39.5(15) . .
C20A N1B C16B O2 107.1(17) . .
C20B N1B C16B O2 169.1(13) . .
C16A N1B C16B O2 34.5(9) . .
N1B N1A C16B C16A -174.6(19) . .
C20A N1A C16B C16A 134.0(10) . .
N1B N1A C16B C17A 120(2) . .
C20A N1A C16B C17A 69.0(14) . .
C16A N1A C16B C17A -65.0(14) . .
C20A N1A C16B N1B -51.4(13) . .
C16A N1A C16B N1B 174.6(19) . .
N1B N1A C16B C17B 74(2) . .
C20A N1A C16B C17B 22(2) . .
C16A N1A C16B C17B -112(3) . .
N1B N1A C16B O2 -144.5(15) . .
C20A N1A C16B O2 164.1(4) . .
C16A N1A C16B O2 30.1(7) . .
C16A O2 C16B C17A 62.1(13) . .
C16A O2 C16B N1B -74.5(17) . .
C16A O2 C16B N1A -51.8(11) . .
C16A O2 C16B C17B 94(2) . .
C16B C17A C17B C18 111.4(9) . .
C16A C17A C17B C18 115.2(6) . .
C18 C17A C17B C16B -111.4(9) . .
C16A C17A C17B C16B 3.9(10) . .
C16B C17A C17B C20B -60(6) . 2_666
C18 C17A C17B C20B -172(6) . 2_666
C16A C17A C17B C20B -57(6) . 2_666
C16B C17A C17B C16A -3.9(10) . .
C18 C17A C17B C16A -115.2(6) . .
C19 C18 C17B C17A -103.9(9) . .
C19 C18 C17B C16B -49.6(15) . .
C17A C18 C17B C16B 54.3(11) . .
C19 C18 C17B C20B 73.2(16) . 2_666
C17A C18 C17B C20B 177(2) . 2_666
C19 C18 C17B C16A -68.4(9) . .
C17A C18 C17B C16A 35.5(5) . .
C16A C16B C17B C17A -7.2(19) . .
N1B C16B C17B C17A 117.8(17) . .
N1A C16B C17B C17A 78(2) . .
O2 C16B C17B C17A -50.2(16) . .
C16A C16B C17B C18 -71(2) . .
C17A C16B C17B C18 -63.5(11) . .
N1B C16B C17B C18 54.4(19) . .
N1A C16B C17B C18 14(2) . .
O2 C16B C17B C18 -113.7(15) . .
C16A C16B C17B C20B 157.0(18) . 2_666
C17A C16B C17B C20B 164.3(18) . 2_666
N1B C16B C17B C20B -77.9(19) . 2_666
N1A C16B C17B C20B -118(2) . 2_666
O2 C16B C17B C20B 114.0(16) . 2_666
C17A C16B C17B C16A 7.2(19) . .
N1B C16B C17B C16A 125(3) . .
N1A C16B C17B C16A 85(3) . .
O2 C16B C17B C16A -43.0(14) . .
C16B C16A C17B C17A 170(2) . .
O2 C16A C17B C17A -94.6(11) . .
N1A C16A C17B C17A 116.3(10) . .
N1B C16A C17B C17A 134.0(12) . .
C16B C16A C17B C18 111(2) . .
O2 C16A C17B C18 -153.9(6) . .
N1A C16A C17B C18 57.0(9) . .
C17A C16A C17B C18 -59.4(10) . .
N1B C16A C17B C18 74.6(10) . .
O2 C16A C17B C16B 95(2) . .
N1A C16A C17B C16B -54(2) . .
C17A C16A C17B C16B -170(2) . .
N1B C16A C17B C16B -36(2) . .
C16B C16A C17B C20B -28(2) . 2_666
O2 C16A C17B C20B 67.2(16) . 2_666
N1A C16A C17B C20B -81.9(14) . 2_666
C17A C16A C17B C20B 162(2) . 2_666
N1B C16A C17B C20B -64.3(15) . 2_666
N1B C20A C20B C19 -118.5(10) . .
N1A C20A C20B C19 -115.3(5) . .
N1A C20A C20B N1B 3.2(10) . .
C19 C20A C20B N1B 118.5(10) . .
N1B C20A C20B C17B 13(5) . 2_666
N1A C20A C20B C17B 16(6) . 2_666
C19 C20A C20B C17B 131(5) . 2_666
C18 C19 C20B C20A 105.6(7) . .
C20A C19 C20B N1B -44.8(9) . .
C18 C19 C20B N1B 60.8(12) . .
C20A C19 C20B C17B -164.8(19) . 2_666
C18 C19 C20B C17B -59.2(17) . 2_666
N1A N1B C20B C20A -5.6(18) . .
C16B N1B C20B C20A -104.1(17) . .
C16A N1B C20B C20A -76.4(18) . .
N1A N1B C20B C19 45(2) . .
C20A N1B C20B C19 50.6(8) . .
C16B N1B C20B C19 -53.5(18) . .
C16A N1B C20B C19 -26(2) . .
N1A N1B C20B C17B 178.1(19) . 2_666
C20A N1B C20B C17B -176.3(15) . 2_666
C16B N1B C20B C17B 79.6(19) . 2_666
C16A N1B C20B C17B 107.4(19) . 2_666
